data_7243951
loop_
_publ_author_name
'Ito, Sho'
'White, Fraser J.'
'Okunishi, Eiji'
'Aoyama, Yoshitaka'
'Yamano, Akihito'
'Sato, Hiroyasu'
'Ferrara, Joseph D.'
'Jasnowski, Micha\/l'
'Meyer, Mathias'

_publ_section_title
;
 Structure determination of small molecule compounds by an electron
 diffractometer for 3D ED/MicroED
;
_journal_issue 48
_journal_name_full CrystEngComm
_journal_page_first 8622
_journal_page_last 8630
_journal_paper_doi 10.1039/D1CE01172C
_journal_volume 23
_journal_year 2021
_chemical_formula_moiety 'C42 H28 Fe N10'
_chemical_formula_sum 'C42 H28 Fe N10'
_chemical_formula_weight 728.59
_space_group_crystal_system monoclinic
_space_group_IT_number 14
_space_group_name_Hall '-P 2ybc'
_space_group_name_H-M_alt 'P 1 21/c 1'
_atom_sites_solution_hydrogens geom
_atom_sites_solution_primary dual
_audit_creation_date 2021-07-13
_audit_creation_method
;
Olex2 1.3
(compiled 2020.11.12 svn.r5f609507 for OlexSys, GUI svn.r6272)
;
_audit_update_record
;
2021-08-31 deposited with the CCDC.	2021-10-26 downloaded from the CCDC.
;
_cell_angle_alpha 90
_cell_angle_beta 111.6(8)
_cell_angle_gamma 90
_cell_formula_units_Z 2
_cell_length_a 9.25(12)
_cell_length_b 19.99(19)
_cell_length_c 9.66(10)
_cell_measurement_reflns_used 2667
_cell_measurement_temperature 293
_cell_measurement_theta_max 0.8730
_cell_measurement_theta_min 0.1160
_cell_volume 1661(3)
_computing_cell_refinement 'CrysAlisPro 1.171.42.13a (Rigaku OD, 2021)'
_computing_data_collection 'CrysAlisPro 1.171.42.13a (Rigaku OD, 2021)'
_computing_data_reduction 'CrysAlisPro 1.171.42.13a (Rigaku OD, 2021)'
_computing_molecular_graphics 'Olex2 1.3 (Dolomanov et al., 2009)'
_computing_publication_material 'Olex2 1.3 (Dolomanov et al., 2009)'
_computing_structure_refinement 'SHELXL 2018/3 (Sheldrick, 2015)'
_computing_structure_solution 'SHELXT 2018/2 (Sheldrick, 2018)'
_diffrn_ambient_temperature 293
_diffrn_detector 'Rigaku HyPix-ED area detector'
_diffrn_detector_area_resol_mean 10.0
_diffrn_detector_type 'HPC area detector'
_diffrn_measured_fraction_theta_full 0.953
_diffrn_measured_fraction_theta_max 0.953
_diffrn_measurement_details
;
List of Runs (angles in degrees, time in seconds):

  # Type    Start    End  Width  t~exp~   \w     \q     \k     \f   Frames
#--------------------------------------------------------------------------
  1  \w    -40.00  35.00   1.00    4.00    --    0.00   0.00   0.00   75
  2  \w    -25.00  50.00   1.00    4.00    --    0.00   0.00   0.00   75
  3  \w    -20.00  55.00   1.00    4.00    --    0.00   0.00   0.00   75
  4  \w    -30.00  40.00   1.00    4.00    --    0.00   0.00   0.00   70
;
_diffrn_measurement_device 'Electron diffractometer'
_diffrn_measurement_device_type Rigaku_Synergy-ED
_diffrn_measurement_method 'continuous rotation'
_diffrn_orient_matrix_type 'CrysAlisPro convention (1999,Acta A55,543-557)'
_diffrn_orient_matrix_UB_11 -0.0000293000
_diffrn_orient_matrix_UB_12 -0.0012391000
_diffrn_orient_matrix_UB_13 -0.0004171000
_diffrn_orient_matrix_UB_21 -0.0013820000
_diffrn_orient_matrix_UB_22 -0.0001713000
_diffrn_orient_matrix_UB_23 0.0017748000
_diffrn_orient_matrix_UB_31 -0.0025691000
_diffrn_orient_matrix_UB_32 0.0001064000
_diffrn_orient_matrix_UB_33 -0.0021157000
_diffrn_radiation_probe electron
_diffrn_radiation_type '200 keV electrons'
_diffrn_radiation_wavelength 0.0251
_diffrn_reflns_av_R_equivalents 0.1937
_diffrn_reflns_av_unetI/netI 0.0997
_diffrn_reflns_Laue_measured_fraction_full 0.953
_diffrn_reflns_Laue_measured_fraction_max 0.953
_diffrn_reflns_limit_h_max 10
_diffrn_reflns_limit_h_min -10
_diffrn_reflns_limit_k_max 22
_diffrn_reflns_limit_k_min -22
_diffrn_reflns_limit_l_max 10
_diffrn_reflns_limit_l_min -10
_diffrn_reflns_number 13977
_diffrn_reflns_point_group_measured_fraction_full 0.953
_diffrn_reflns_point_group_measured_fraction_max 0.953
_diffrn_reflns_theta_full 0.799
_diffrn_reflns_theta_max 0.799
_diffrn_reflns_theta_min 0.108
_diffrn_source 'thermionic-emission electron gun'
_diffrn_source_type LaB6
_exptl_absorpt_coefficient_mu 0.000
_exptl_absorpt_correction_T_max 1.00000
_exptl_absorpt_correction_T_min 0.05186
_exptl_absorpt_correction_type multi-scan
_exptl_absorpt_process_details
;
CrysAlisPro 1.171.42.13a (Rigaku Oxford Diffraction, 2021)
Empirical absorption correction using spherical harmonics,
implemented in SCALE3 ABSPACK scaling algorithm.
;
_exptl_crystal_colour black
_exptl_crystal_colour_primary black
_exptl_crystal_density_diffrn 1.460
_exptl_crystal_description block
_exptl_crystal_F_000 299
_exptl_crystal_size_max 0.0004
_exptl_crystal_size_mid 0.0002
_exptl_crystal_size_min 0.0002
_refine_diff_density_max 0.161
_refine_diff_density_min -0.286
_refine_diff_density_rms 0.038
_refine_ls_extinction_coef 1502(42)
_refine_ls_extinction_expression Fc^*^=kFc[1+0.001xFc^2^\l^3^/sin(2\q)]^-1/4^
_refine_ls_extinction_method 'SHELXL-2018/3 (Sheldrick 2018)'
_refine_ls_goodness_of_fit_ref 1.276
_refine_ls_hydrogen_treatment constr
_refine_ls_matrix_type full
_refine_ls_number_parameters 242
_refine_ls_number_reflns 2281
_refine_ls_number_restraints 225
_refine_ls_restrained_S_all 1.218
_refine_ls_R_factor_all 0.1773
_refine_ls_R_factor_gt 0.1659
_refine_ls_shift/su_max 0.001
_refine_ls_shift/su_mean 0.000
_refine_ls_structure_factor_coef Fsqd
_refine_ls_weighting_details 'w=1/[\s^2^(Fo^2^)+(0.0817P)^2^+1.9940P] where P=(Fo^2^+2Fc^2^)/3'
_refine_ls_weighting_scheme calc
_refine_ls_wR_factor_gt 0.3547
_refine_ls_wR_factor_ref 0.3604
_reflns_Friedel_coverage 0.000
_reflns_number_gt 2016
_reflns_number_total 2281
_reflns_threshold_expression 'I > 2\s(I)'
_cod_data_source_file d1ce01172c1.cif
_cod_data_source_block 15_4_11_13
_cod_depositor_comments 'Adding full bibliography for 7243939--7243951.cif.'
_cod_original_cell_volume 1662(33)
_cod_database_code 7243951
_shelx_shelxl_version_number 2018/3
_chemical_oxdiff_formula 'C32 H18 N8 Fe'
_shelx_space_group_comment
;
The symmetry employed for this shelxl refinement is uniquely defined
by the following loop, which should always be used as a source of
symmetry information in preference to the above space-group names.
They are only intended as comments.
;
_reflns_odcompleteness_completeness 97.99
_reflns_odcompleteness_iscentric 1
_reflns_odcompleteness_theta 0.80
_olex2_refinement_description
;
1. Fixed Uiso
 At 1.2 times of:
  All C(H) groups, All N(H) groups
2. Uiso/Uaniso restraints and constraints
C4 \\sim C3 \\sim C2 \\sim C1 \\sim C6 \\sim C5: within 2A with sigma of 0.04
and sigma for terminal atoms of 0.08 within 2A
N24 \\sim C8 \\sim N23 \\sim C7 \\sim N22 \\sim Fe27: within 1.7A with sigma of
0.02 and sigma for terminal atoms of 0.04 within 1.7A
C14 \\sim C13 \\sim C12 \\sim C11 \\sim C10 \\sim C15: within 1.7A with sigma
of 0.03 and sigma for terminal atoms of 0.06 within 1.7A
3. Rigid body (RIGU) restrains
 C8, N23, C7, N22, Fe27, N24
 with sigma for 1-2 distances of 0.001 and sigma for 1-3 distances of 0.001
 C4, C3, C2, C1, C6, C5
 with sigma for 1-2 distances of 0.004 and sigma for 1-3 distances of 0.004
 C14, C13, C12, C11, C10, C15
 with sigma for 1-2 distances of 0.003 and sigma for 1-3 distances of 0.003
 C16, N26, C19, C18, C17
 with sigma for 1-2 distances of 0.004 and sigma for 1-3 distances of 0.004
4.a Aromatic/amide H refined with riding coordinates:
 N23(H23), C16(H16), C20(H20), C12(H12), C13(H13), C4(H4), C15(H15), C17(H17),
 C1(H1), C14(H14), C2(H2), C3(H3), C19(H19), C18(H18)
;
_olex2_submission_special_instructions 'No special instructions were received'
_oxdiff_exptl_absorpt_empirical_details
;
Empirical correction (ABSPACK) includes:
- Absorption correction using spherical harmonics
- Frame scaling
;
_oxdiff_exptl_absorpt_empirical_full_max 2.487
_oxdiff_exptl_absorpt_empirical_full_min 0.163

loop_
_space_group_symop_operation_xyz
'x, y, z'
'-x, y+1/2, -z+1/2'
'-x, -y, -z'
'x, -y-1/2, z-1/2'

loop_
_atom_site_label
_atom_site_type_symbol
_atom_site_fract_x
_atom_site_fract_y
_atom_site_fract_z
_atom_site_U_iso_or_equiv
_atom_site_adp_type
_atom_site_occupancy
_atom_site_site_symmetry_order
_atom_site_calc_flag
_atom_site_refinement_flags_posn
_atom_site_refinement_flags_adp
_atom_site_refinement_flags_occupancy
_atom_site_disorder_assembly
_atom_site_disorder_group
Fe27 Fe 0.500000 0.500000 0.500000 0.0191(11) Uani 1 2 d S . P . .
N26 N 0.3619(10) 0.4295(4) 0.5309(10) 0.019(2) Uani 1 1 d . . . . .
N23 N 0.2404(10) 0.6180(5) 0.4633(10) 0.0238(19) Uani 1 1 d . U . . .
H23 H 0.170805 0.648162 0.452601 0.029 Uiso 1 1 calc R U . . .
N22 N 0.3328(10) 0.5383(4) 0.3240(10) 0.0194(17) Uani 1 1 d . U . . .
N24 N 0.4526(10) 0.5579(4) 0.6459(10) 0.0209(18) Uani 1 1 d . U . . .
C7 C 0.2399(11) 0.5878(5) 0.3353(12) 0.0210(19) Uani 1 1 d . U . . .
C16 C 0.2313(12) 0.4447(6) 0.5458(13) 0.033(3) Uani 1 1 d . . . . .
H16 H 0.204231 0.489621 0.543398 0.039 Uiso 1 1 calc R U . . .
N25 N 0.6448(12) 0.5242(5) 0.8894(11) 0.028(2) Uani 1 1 d . . . . .
C21 C 0.7066(11) 0.4789(5) 0.8276(12) 0.023(3) Uani 1 1 d . . . . .
C8 C 0.3388(11) 0.6056(5) 0.6048(12) 0.0213(19) Uani 1 1 d . U . . .
C9 C 0.5277(12) 0.5607(5) 0.8025(12) 0.026(3) Uani 1 1 d . . . . .
C20 C 0.3902(13) 0.3634(5) 0.5309(14) 0.033(3) Uani 1 1 d . . . . .
H20 H 0.482196 0.350630 0.520341 0.040 Uiso 1 1 calc R U . . .
C12 C 0.2607(13) 0.6943(5) 0.7695(13) 0.031(2) Uani 1 1 d . U . . .
H12 H 0.183965 0.715467 0.690704 0.037 Uiso 1 1 calc R U . . .
C13 C 0.2978(14) 0.7159(5) 0.9214(13) 0.036(3) Uani 1 1 d . U . . .
H13 H 0.237395 0.749897 0.937938 0.043 Uiso 1 1 calc R U . . .
C4 C 0.0079(12) 0.6475(5) 0.1235(13) 0.031(3) Uani 1 1 d . U . . .
H4 H -0.017897 0.677061 0.185069 0.037 Uiso 1 1 calc R U . . .
C11 C 0.3437(12) 0.6408(5) 0.7459(12) 0.024(2) Uani 1 1 d . U . . .
C6 C 0.1665(11) 0.5620(5) 0.0761(12) 0.025(2) Uani 1 1 d . U . . .
C10 C 0.4643(12) 0.6133(5) 0.8708(12) 0.025(2) Uani 1 1 d . U . . .
C5 C 0.1303(12) 0.6022(5) 0.1795(12) 0.025(2) Uani 1 1 d . U . . .
C15 C 0.5004(14) 0.6377(5) 1.0212(13) 0.034(3) Uani 1 1 d . U . . .
H15 H 0.579272 0.618060 1.100716 0.041 Uiso 1 1 calc R U . . .
C17 C 0.1337(14) 0.3988(6) 0.5645(15) 0.046(3) Uani 1 1 d . . . . .
H17 H 0.045329 0.412776 0.580643 0.055 Uiso 1 1 calc R U . . .
C1 C 0.0828(13) 0.5629(6) -0.0810(13) 0.036(3) Uani 1 1 d . U . . .
H1 H 0.112024 0.535425 -0.143837 0.044 Uiso 1 1 calc R U . . .
C14 C 0.4163(14) 0.6902(6) 1.0443(14) 0.041(3) Uani 1 1 d . U . . .
H14 H 0.438062 0.707789 1.138963 0.049 Uiso 1 1 calc R U . . .
C2 C -0.0414(13) 0.6051(6) -0.1368(14) 0.040(3) Uani 1 1 d . U . . .
H2 H -0.100624 0.606927 -0.238111 0.049 Uiso 1 1 calc R U . . .
C3 C -0.0754(14) 0.6460(6) -0.0331(13) 0.042(3) Uani 1 1 d . U . . .
H3 H -0.160245 0.674514 -0.070815 0.050 Uiso 1 1 calc R U . . .
C19 C 0.2966(14) 0.3139(6) 0.5448(16) 0.046(3) Uani 1 1 d . . . . .
H19 H 0.322874 0.269047 0.544021 0.055 Uiso 1 1 calc R U . . .
C18 C 0.1617(15) 0.3331(6) 0.5602(17) 0.055(4) Uani 1 1 d . . . . .
H18 H 0.091029 0.301542 0.567464 0.066 Uiso 1 1 calc R U . . .

loop_
_atom_site_aniso_label
_atom_site_aniso_U_11
_atom_site_aniso_U_22
_atom_site_aniso_U_33
_atom_site_aniso_U_23
_atom_site_aniso_U_13
_atom_site_aniso_U_12
Fe27 0.017(2) 0.014(2) 0.027(3) -0.0017(19) 0.0101(19) -0.0003(18)
N26 0.016(4) 0.014(5) 0.031(6) -0.003(4) 0.012(4) -0.008(4)
N23 0.016(4) 0.025(4) 0.036(3) 0.002(3) 0.015(3) 0.012(3)
N22 0.018(4) 0.019(4) 0.028(3) 0.005(3) 0.016(3) 0.006(3)
N24 0.016(4) 0.017(4) 0.031(3) -0.004(3) 0.009(3) 0.003(3)
C7 0.017(4) 0.019(4) 0.035(3) 0.004(3) 0.018(3) 0.005(3)
C16 0.019(5) 0.028(6) 0.058(8) 0.004(6) 0.021(5) -0.001(4)
N25 0.034(6) 0.019(5) 0.032(6) -0.002(4) 0.014(5) 0.006(5)
C21 0.012(5) 0.024(6) 0.032(7) -0.008(5) 0.006(5) 0.003(4)
C8 0.015(4) 0.018(4) 0.035(3) 0.002(3) 0.015(3) 0.003(3)
C9 0.026(6) 0.019(6) 0.031(7) -0.013(5) 0.009(5) 0.000(5)
C20 0.025(6) 0.021(7) 0.068(9) 0.002(6) 0.034(6) 0.008(5)
C12 0.034(6) 0.022(5) 0.043(5) 0.007(4) 0.022(5) 0.020(4)
C13 0.048(6) 0.016(6) 0.050(5) -0.003(4) 0.026(5) 0.012(5)
C4 0.028(6) 0.029(6) 0.042(5) 0.001(5) 0.019(5) 0.017(5)
C11 0.024(5) 0.013(5) 0.042(5) -0.006(4) 0.019(4) 0.002(4)
C6 0.020(5) 0.021(6) 0.034(5) 0.000(4) 0.009(4) 0.007(4)
C10 0.028(5) 0.018(6) 0.040(5) -0.005(4) 0.024(4) 0.010(4)
C5 0.019(5) 0.019(5) 0.038(6) 0.001(4) 0.013(4) 0.001(4)
C15 0.039(6) 0.031(6) 0.038(5) -0.008(5) 0.021(5) 0.012(5)
C17 0.036(7) 0.041(6) 0.080(10) -0.004(7) 0.045(7) -0.011(5)
C1 0.036(6) 0.035(7) 0.035(5) 0.001(5) 0.009(5) 0.008(5)
C14 0.056(7) 0.037(6) 0.033(5) -0.017(5) 0.021(5) 0.018(5)
C2 0.030(6) 0.042(7) 0.033(6) 0.004(5) -0.007(5) 0.005(5)
C3 0.035(7) 0.040(7) 0.042(5) 0.010(5) 0.003(5) 0.016(5)
C19 0.040(7) 0.025(7) 0.084(10) 0.009(7) 0.037(7) -0.009(5)
C18 0.041(7) 0.036(6) 0.106(12) 0.007(7) 0.047(8) -0.017(5)

loop_
_atom_type_symbol
_atom_type_description
_atom_type_scat_dispersion_real
_atom_type_scat_dispersion_imag
_atom_type_scat_source
C C 0.0000 0.0000 'International Tables Vol C Tables 4.2.6.8 and 6.1.1.4'
H H 0.0000 0.0000 'International Tables Vol C Tables 4.2.6.8 and 6.1.1.4'
Fe Fe 0.0000 0.0000 'International Tables Vol C Tables 4.2.6.8 and 6.1.1.4'
N N 0.0000 0.0000 'International Tables Vol C Tables 4.2.6.8 and 6.1.1.4'

loop_
_geom_angle_atom_site_label_1
_geom_angle_atom_site_label_2
_geom_angle_atom_site_label_3
_geom_angle
_geom_angle_site_symmetry_1
_geom_angle_site_symmetry_3
_geom_angle_publ_flag
N26 Fe27 N26 180.0 . 3_666 ?
N22 Fe27 N26 86.5(9) . 3_666 ?
N22 Fe27 N26 86.5(9) 3_666 . ?
N22 Fe27 N26 93.5(9) . . ?
N22 Fe27 N26 93.5(9) 3_666 3_666 ?
N22 Fe27 N22 180.0(5) 3_666 . ?
N22 Fe27 N24 85.6(9) . 3_666 ?
N22 Fe27 N24 94.4(9) . . ?
N22 Fe27 N24 94.4(9) 3_666 3_666 ?
N22 Fe27 N24 85.6(9) 3_666 . ?
N24 Fe27 N26 90.9(8) . 3_666 ?
N24 Fe27 N26 90.9(8) 3_666 . ?
N24 Fe27 N26 89.1(8) . . ?
N24 Fe27 N26 89.1(8) 3_666 3_666 ?
N24 Fe27 N24 180.0(4) 3_666 . ?
C16 N26 Fe27 121.4(10) . . ?
C16 N26 C20 114.6(9) . . ?
C20 N26 Fe27 123.9(9) . . ?
C7 N23 H23 116.4 . . ?
C8 N23 H23 116.4 . . ?
C8 N23 C7 127.2(11) . . ?
C7 N22 Fe27 122.4(9) . . ?
C7 N22 C21 109.5(11) . 3_666 ?
C21 N22 Fe27 128.0(9) 3_666 . ?
C8 N24 Fe27 123.1(10) . . ?
C8 N24 C9 107.8(10) . . ?
C9 N24 Fe27 129.0(9) . . ?
N23 C7 C5 126.5(11) . . ?
N22 C7 N23 127.4(11) . . ?
N22 C7 C5 106.1(10) . . ?
N26 C16 H16 118.3 . . ?
N26 C16 C17 123.4(13) . . ?
C17 C16 H16 118.3 . . ?
C9 N25 C21 118.7(12) . . ?
N22 C21 C6 111.5(11) 3_666 3_666 ?
N25 C21 N22 130.0(11) . 3_666 ?
N25 C21 C6 118.5(12) . 3_666 ?
N23 C8 N24 125.4(11) . . ?
N23 C8 C11 127.3(11) . . ?
N24 C8 C11 107.3(12) . . ?
N24 C9 C10 112.7(11) . . ?
N25 C9 N24 128.6(11) . . ?
N25 C9 C10 118.6(12) . . ?
N26 C20 H20 117.1 . . ?
N26 C20 C19 125.9(12) . . ?
C19 C20 H20 117.1 . . ?
C13 C12 H12 121.3 . . ?
C11 C12 H12 121.3 . . ?
C11 C12 C13 117.3(12) . . ?
C12 C13 H13 117.4 . . ?
C14 C13 C12 125.2(12) . . ?
C14 C13 H13 117.4 . . ?
C5 C4 H4 121.8 . . ?
C5 C4 C3 116.3(12) . . ?
C3 C4 H4 121.8 . . ?
C12 C11 C8 132.1(11) . . ?
C12 C11 C10 118.1(11) . . ?
C10 C11 C8 109.7(11) . . ?
C5 C6 C21 102.3(12) . 3_666 ?
C5 C6 C1 124.5(11) . . ?
C1 C6 C21 133.1(11) . 3_666 ?
C11 C10 C9 102.4(11) . . ?
C11 C10 C15 122.7(11) . . ?
C15 C10 C9 134.9(11) . . ?
C4 C5 C7 131.8(11) . . ?
C4 C5 C6 117.7(12) . . ?
C6 C5 C7 110.5(11) . . ?
C10 C15 H15 120.5 . . ?
C14 C15 C10 119.0(13) . . ?
C14 C15 H15 120.5 . . ?
C16 C17 H17 119.4 . . ?
C18 C17 C16 121.1(13) . . ?
C18 C17 H17 119.4 . . ?
C6 C1 H1 120.8 . . ?
C2 C1 C6 118.5(13) . . ?
C2 C1 H1 120.8 . . ?
C13 C14 H14 121.3 . . ?
C15 C14 C13 117.5(12) . . ?
C15 C14 H14 121.3 . . ?
C1 C2 H2 121.6 . . ?
C1 C2 C3 116.8(14) . . ?
C3 C2 H2 121.6 . . ?
C4 C3 H3 116.9 . . ?
C2 C3 C4 126.2(12) . . ?
C2 C3 H3 116.9 . . ?
C20 C19 H19 121.7 . . ?
C20 C19 C18 116.6(13) . . ?
C18 C19 H19 121.7 . . ?
C17 C18 C19 118.3(11) . . ?
C17 C18 H18 120.9 . . ?
C19 C18 H18 120.9 . . ?

loop_
_geom_bond_atom_site_label_1
_geom_bond_atom_site_label_2
_geom_bond_distance
_geom_bond_site_symmetry_2
_geom_bond_publ_flag
Fe27 N26 1.997(17) . ?
Fe27 N26 1.997(17) 3_666 ?
Fe27 N22 1.98(2) 3_666 ?
Fe27 N22 1.98(2) . ?
Fe27 N24 1.993(16) 3_666 ?
Fe27 N24 1.993(16) . ?
N26 C16 1.30(2) . ?
N26 C20 1.347(18) . ?
N23 H23 0.8600 . ?
N23 C7 1.375(18) . ?
N23 C8 1.36(2) . ?
N22 C7 1.342(16) . ?
N22 C21 1.42(2) 3_666 ?
N24 C8 1.367(17) . ?
N24 C9 1.42(2) . ?
C7 C5 1.50(2) . ?
C16 H16 0.9300 . ?
C16 C17 1.346(18) . ?
N25 C21 1.325(16) . ?
N25 C9 1.320(19) . ?
C21 C6 1.45(2) 3_666 ?
C8 C11 1.52(2) . ?
C9 C10 1.474(16) . ?
C20 H20 0.9300 . ?
C20 C19 1.354(18) . ?
C12 H12 0.9300 . ?
C12 C13 1.44(2) . ?
C12 C11 1.384(17) . ?
C13 H13 0.9300 . ?
C13 C14 1.39(2) . ?
C4 H4 0.9300 . ?
C4 C5 1.394(19) . ?
C4 C3 1.42(2) . ?
C11 C10 1.42(2) . ?
C6 C5 1.415(17) . ?
C6 C1 1.43(2) . ?
C10 C15 1.45(2) . ?
C15 H15 0.9300 . ?
C15 C14 1.373(18) . ?
C17 H17 0.9300 . ?
C17 C18 1.34(2) . ?
C1 H1 0.9300 . ?
C1 C2 1.37(2) . ?
C14 H14 0.9300 . ?
C2 H2 0.9300 . ?
C2 C3 1.415(19) . ?
C3 H3 0.9300 . ?
C19 H19 0.9300 . ?
C19 C18 1.37(2) . ?
C18 H18 0.9300 . ?

loop_
_geom_torsion_atom_site_label_1
_geom_torsion_atom_site_label_2
_geom_torsion_atom_site_label_3
_geom_torsion_atom_site_label_4
_geom_torsion
_geom_torsion_site_symmetry_1
_geom_torsion_site_symmetry_2
_geom_torsion_site_symmetry_3
_geom_torsion_site_symmetry_4
_geom_torsion_publ_flag
Fe27 N26 C16 C17 178.9(10) . . . . ?
Fe27 N26 C20 C19 -176.9(10) . . . . ?
Fe27 N22 C7 N23 -1.8(14) . . . . ?
Fe27 N22 C7 C5 -179.9(6) . . . . ?
Fe27 N24 C8 N23 2.9(14) . . . . ?
Fe27 N24 C8 C11 -177.5(6) . . . . ?
Fe27 N24 C9 N25 -2.0(16) . . . . ?
Fe27 N24 C9 C10 176.4(7) . . . . ?
N26 C16 C17 C18 -4(2) . . . . ?
N26 C20 C19 C18 0(2) . . . . ?
N23 C7 C5 C4 0.7(18) . . . . ?
N23 C7 C5 C6 179.1(9) . . . . ?
N23 C8 C11 C12 -3.6(17) . . . . ?
N23 C8 C11 C10 -179.6(10) . . . . ?
N22 C7 C5 C4 178.8(11) . . . . ?
N22 C7 C5 C6 -2.8(11) . . . . ?
N24 C8 C11 C12 176.8(10) . . . . ?
N24 C8 C11 C10 0.8(11) . . . . ?
N24 C9 C10 C11 1.5(11) . . . . ?
N24 C9 C10 C15 -178.3(11) . . . . ?
C7 N23 C8 N24 -3.0(16) . . . . ?
C7 N23 C8 C11 177.4(9) . . . . ?
C16 N26 C20 C19 -0.1(18) . . . . ?
C16 C17 C18 C19 4(2) . . . . ?
N25 C9 C10 C11 -180.0(10) . . . . ?
N25 C9 C10 C15 0.3(18) . . . . ?
C21 N22 C7 N23 179.5(9) 3_666 . . . ?
C21 N22 C7 C5 1.4(10) 3_666 . . . ?
C21 N25 C9 N24 1.3(17) . . . . ?
C21 N25 C9 C10 -177.0(9) . . . . ?
C21 C6 C5 C7 2.8(11) 3_666 . . . ?
C21 C6 C5 C4 -178.6(9) 3_666 . . . ?
C21 C6 C1 C2 174.8(11) 3_666 . . . ?
C8 N23 C7 N22 2.4(16) . . . . ?
C8 N23 C7 C5 -179.9(9) . . . . ?
C8 N24 C9 N25 -179.4(11) . . . . ?
C8 N24 C9 C10 -1.1(11) . . . . ?
C8 C11 C10 C9 -1.3(10) . . . . ?
C8 C11 C10 C15 178.5(9) . . . . ?
C9 N24 C8 N23 -179.5(9) . . . . ?
C9 N24 C8 C11 0.2(10) . . . . ?
C9 N25 C21 N22 0.1(17) . . . 3_666 ?
C9 N25 C21 C6 -178.9(10) . . . 3_666 ?
C9 C10 C15 C14 178.7(11) . . . . ?
C20 N26 C16 C17 2.0(17) . . . . ?
C20 C19 C18 C17 -2(2) . . . . ?
C12 C13 C14 C15 -3.4(18) . . . . ?
C12 C11 C10 C9 -178.0(9) . . . . ?
C12 C11 C10 C15 1.8(15) . . . . ?
C13 C12 C11 C8 -178.9(10) . . . . ?
C13 C12 C11 C10 -3.2(14) . . . . ?
C11 C12 C13 C14 4.2(17) . . . . ?
C11 C10 C15 C14 -1.0(16) . . . . ?
C6 C1 C2 C3 1.2(17) . . . . ?
C10 C15 C14 C13 1.6(17) . . . . ?
C5 C4 C3 C2 -2.9(18) . . . . ?
C5 C6 C1 C2 -0.2(17) . . . . ?
C1 C6 C5 C7 179.0(10) . . . . ?
C1 C6 C5 C4 -2.3(16) . . . . ?
C1 C2 C3 C4 0.4(19) . . . . ?
C3 C4 C5 C7 -178.1(10) . . . . ?
C3 C4 C5 C6 3.6(15) . . . . ?
